data_2234810
loop_
_publ_author_name
'Skar\.zy\'nska, Anna'
'Siczek, Mi\/losz'
'Gniewek, Andrzej'

_publ_section_title
;
 <i>cis</i>-Dichlorido[2,3-dimethyl-3-(4,4,5,5-tetramethyl-1,3,2\l^5^-dioxaphospholan-2-yloxy)butan-2-olato-\k^2^<i>O</i>,<i>P</i>]oxido(triphenylphosphane-\k<i>P</i>)rhenium(V)
;
_journal_coeditor_code SU2403
_journal_issue 5
_journal_name_full 'Acta Crystallographica Section E'
_journal_page_first m605
_journal_page_last m606
_journal_paper_doi 10.1107/S1600536812015565
_journal_volume 68
_journal_year 2012
_chemical_formula_iupac '[Re (C12 H24 O4 P) Cl2 O (C18 H15 P)]'
_chemical_formula_moiety 'C30 H39 Cl2 O5 P2 Re'
_chemical_formula_sum 'C30 H39 Cl2 O5 P2 Re'
_chemical_formula_weight 798.65
_chemical_name_systematic
;
<i>cis</i>-Dichlorido[2,3-dimethyl-3-(4,4,5,5-tetramethyl-1,3,2\l^5^-
dioxaphospholan-2-yloxy)butan-2-olato-
\k^2^<i>O</i>,<i>P</i>]oxido(triphenylphosphane-\k<i>P</i>)rhenium(V)
;
_space_group_IT_number 19
_symmetry_cell_setting orthorhombic
_symmetry_space_group_name_Hall 'P 2ac 2ab'
_symmetry_space_group_name_H-M 'P 21 21 21'
_atom_sites_solution_hydrogens geom
_atom_sites_solution_primary heavy
_atom_sites_solution_secondary difmap
_cell_angle_alpha 90.00
_cell_angle_beta 90.00
_cell_angle_gamma 90.00
_cell_formula_units_Z 4
_cell_length_a 10.963(3)
_cell_length_b 16.328(4)
_cell_length_c 17.797(5)
_cell_measurement_reflns_used 8908
_cell_measurement_temperature 100(2)
_cell_measurement_theta_max 30.00
_cell_measurement_theta_min 4.75
_cell_volume 3185.7(15)
_computing_cell_refinement 'CrysAlis CCD (Oxford Diffraction, 2010)'
_computing_data_collection 'CrysAlis CCD (Oxford Diffraction, 2010)'
_computing_data_reduction 'CrysAlis RED (Oxford Diffraction, 2010)'
_computing_molecular_graphics 'ORTEP-3 (Farrugia, 1997)'
_computing_publication_material 'SHELXL97 (Sheldrick, 2008)'
_computing_structure_refinement 'SHELXL97 (Sheldrick, 2008)'
_computing_structure_solution 'SHELXS97 (Sheldrick, 2008)'
_diffrn_ambient_temperature 100(2)
_diffrn_measured_fraction_theta_full 0.983
_diffrn_measured_fraction_theta_max 0.965
_diffrn_measurement_device_type 'Oxford Diffraction Xcalibur PX diffractometer with a CCD detector'
_diffrn_measurement_method '\f and \w'
_diffrn_radiation_monochromator graphite
_diffrn_radiation_source 'fine-focus sealed tube'
_diffrn_radiation_type MoK\a
_diffrn_radiation_wavelength 0.71073
_diffrn_reflns_av_R_equivalents 0.0361
_diffrn_reflns_av_sigmaI/netI 0.0651
_diffrn_reflns_limit_h_max 10
_diffrn_reflns_limit_h_min -14
_diffrn_reflns_limit_k_max 15
_diffrn_reflns_limit_k_min -22
_diffrn_reflns_limit_l_max 23
_diffrn_reflns_limit_l_min -24
_diffrn_reflns_number 15943
_diffrn_reflns_theta_full 27.50
_diffrn_reflns_theta_max 30.00
_diffrn_reflns_theta_min 4.75
_diffrn_standards_number 0
_exptl_absorpt_coefficient_mu 4.119
_exptl_absorpt_correction_T_max 0.808
_exptl_absorpt_correction_T_min 0.582
_exptl_absorpt_correction_type analytical
_exptl_absorpt_process_details '(CrysAlis RED; Oxford Diffraction, 2010)'
_exptl_crystal_colour orange
_exptl_crystal_density_diffrn 1.665
_exptl_crystal_density_method 'not measured'
_exptl_crystal_description plate
_exptl_crystal_F_000 1592
_exptl_crystal_size_max 0.16
_exptl_crystal_size_mid 0.12
_exptl_crystal_size_min 0.05
_refine_diff_density_max 1.214
_refine_diff_density_min -1.086
_refine_ls_abs_structure_details 'Flack (1983), 3463 Friedel pairs'
_refine_ls_abs_structure_Flack -0.015(4)
_refine_ls_extinction_method none
_refine_ls_goodness_of_fit_ref 0.874
_refine_ls_hydrogen_treatment constr
_refine_ls_matrix_type full
_refine_ls_number_parameters 369
_refine_ls_number_reflns 8614
_refine_ls_number_restraints 0
_refine_ls_restrained_S_all 0.874
_refine_ls_R_factor_all 0.0401
_refine_ls_R_factor_gt 0.0262
_refine_ls_shift/su_max 0.002
_refine_ls_shift/su_mean 0.000
_refine_ls_structure_factor_coef Fsqd
_refine_ls_weighting_details 'calc w=1/[\s^2^(Fo^2^)+(0.0111P)^2^] where P=(Fo^2^+2Fc^2^)/3'
_refine_ls_weighting_scheme calc
_refine_ls_wR_factor_gt 0.0438
_refine_ls_wR_factor_ref 0.0455
_reflns_number_gt 6813
_reflns_number_total 8614
_reflns_threshold_expression I>2\s(I)
_cod_data_source_file su2403.cif
_cod_data_source_block I
_cod_database_code 2234810
_cod_database_fobs_code 2234810

loop_
_symmetry_equiv_pos_as_xyz
'x, y, z'
'-x+1/2, -y, z+1/2'
'-x, y+1/2, -z+1/2'
'x+1/2, -y+1/2, -z'

loop_
_atom_site_type_symbol
_atom_site_label
_atom_site_fract_x
_atom_site_fract_y
_atom_site_fract_z
_atom_site_U_iso_or_equiv
_atom_site_adp_type
_atom_site_calc_flag
_atom_site_refinement_flags
_atom_site_occupancy
_atom_site_symmetry_multiplicity
Re Re1 0.24960(2) 0.319412(7) 0.721741(7) 0.00859(3) Uani d . 1 1
Cl Cl1 0.30747(8) 0.46317(5) 0.73671(5) 0.0139(2) Uani d . 1 1
Cl Cl2 0.15281(9) 0.36291(5) 0.60531(6) 0.0153(2) Uani d . 1 1
P P1 0.20198(9) 0.18153(6) 0.69328(6) 0.01015(18) Uani d . 1 1
P P2 0.35706(9) 0.28754(5) 0.84137(6) 0.0099(2) Uani d . 1 1
O O1 0.1159(2) 0.32297(13) 0.76977(15) 0.0121(5) Uani d . 1 1
O O2 0.3915(2) 0.29251(13) 0.66814(15) 0.0108(6) Uani d . 1 1
O O3 0.3151(2) 0.13616(13) 0.65569(16) 0.0127(6) Uani d . 1 1
O O4 0.0825(2) 0.17154(14) 0.64371(15) 0.0120(6) Uani d . 1 1
O O5 0.1665(2) 0.11895(13) 0.75739(15) 0.0120(6) Uani d . 1 1
C C2 0.4648(4) 0.2422(2) 0.6201(2) 0.0138(9) Uani d . 1 1
C C21 0.5790(3) 0.2159(2) 0.6628(3) 0.0178(9) Uani d . 1 1
H H21A 0.6164 0.2639 0.6865 0.027 Uiso calc R 1 1
H H21B 0.6371 0.1911 0.6277 0.027 Uiso calc R 1 1
H H21C 0.5568 0.1759 0.7015 0.027 Uiso calc R 1 1
C C22 0.5024(4) 0.2971(2) 0.5541(2) 0.0221(10) Uani d . 1 1
H H22A 0.4295 0.3216 0.5315 0.033 Uiso calc R 1 1
H H22B 0.5453 0.2642 0.5164 0.033 Uiso calc R 1 1
H H22C 0.5565 0.3406 0.5723 0.033 Uiso calc R 1 1
C C3 0.3877(3) 0.1669(2) 0.5924(2) 0.0119(8) Uani d . 1 1
C C31 0.4656(4) 0.0946(2) 0.5698(2) 0.0189(9) Uani d . 1 1
H H31A 0.5057 0.0719 0.6144 0.028 Uiso calc R 1 1
H H31B 0.5275 0.1124 0.5337 0.028 Uiso calc R 1 1
H H31C 0.4140 0.0525 0.5468 0.028 Uiso calc R 1 1
C C32 0.3019(4) 0.1889(2) 0.5283(2) 0.0185(9) Uani d . 1 1
H H32A 0.2460 0.1432 0.5190 0.028 Uiso calc R 1 1
H H32B 0.3496 0.1999 0.4828 0.028 Uiso calc R 1 1
H H32C 0.2550 0.2378 0.5418 0.028 Uiso calc R 1 1
C C4 0.0126(4) 0.0977(2) 0.6663(2) 0.0137(8) Uani d . 1 1
C C41 0.0616(4) 0.0267(2) 0.6204(3) 0.0211(10) Uani d . 1 1
H H41A 0.0612 0.0415 0.5670 0.032 Uiso calc R 1 1
H H41B 0.0100 -0.0215 0.6283 0.032 Uiso calc R 1 1
H H41C 0.1452 0.0144 0.6363 0.032 Uiso calc R 1 1
C C42 -0.1203(4) 0.1148(2) 0.6464(3) 0.0212(10) Uani d . 1 1
H H42A -0.1444 0.1681 0.6670 0.032 Uiso calc R 1 1
H H42B -0.1722 0.0719 0.6678 0.032 Uiso calc R 1 1
H H42C -0.1297 0.1155 0.5916 0.032 Uiso calc R 1 1
C C5 0.0380(3) 0.0919(2) 0.7508(2) 0.0123(8) Uani d . 1 1
C C51 0.0327(3) 0.00532(19) 0.7833(3) 0.0152(8) Uani d . 1 1
H H51A 0.0898 -0.0300 0.7561 0.023 Uiso calc R 1 1
H H51B -0.0503 -0.0163 0.7781 0.023 Uiso calc R 1 1
H H51C 0.0550 0.0068 0.8366 0.023 Uiso calc R 1 1
C C52 -0.0384(4) 0.1492(2) 0.7990(2) 0.0182(9) Uani d . 1 1
H H52A -0.0049 0.1509 0.8500 0.027 Uiso calc R 1 1
H H52B -0.1227 0.1293 0.8007 0.027 Uiso calc R 1 1
H H52C -0.0368 0.2043 0.7772 0.027 Uiso calc R 1 1
C C61 0.3018(5) 0.3519(3) 0.9191(3) 0.0120(10) Uani d . 1 1
C C62 0.1749(4) 0.3585(3) 0.9323(3) 0.0151(11) Uani d . 1 1
H H62 0.1184 0.3309 0.9007 0.018 Uiso calc R 1 1
C C63 0.1342(4) 0.4053(2) 0.9912(3) 0.0158(10) Uani d . 1 1
H H63 0.0492 0.4087 1.0011 0.019 Uiso calc R 1 1
C C64 0.2152(4) 0.4477(2) 1.0365(3) 0.0204(13) Uani d . 1 1
H H64 0.1863 0.4802 1.0770 0.024 Uiso calc R 1 1
C C65 0.3385(4) 0.4421(2) 1.0219(3) 0.0188(10) Uani d . 1 1
H H65 0.3943 0.4717 1.0524 0.023 Uiso calc R 1 1
C C66 0.3823(4) 0.3943(2) 0.9639(3) 0.0172(11) Uani d . 1 1
H H66 0.4676 0.3907 0.9550 0.021 Uiso calc R 1 1
C C71 0.3430(3) 0.1828(2) 0.8771(2) 0.0112(7) Uani d . 1 1
C C72 0.4035(3) 0.1196(2) 0.8402(2) 0.0146(8) Uani d . 1 1
H H72 0.4541 0.1316 0.7983 0.018 Uiso calc R 1 1
C C73 0.3906(4) 0.0390(2) 0.8641(2) 0.0140(8) Uani d . 1 1
H H73 0.4335 -0.0037 0.8394 0.017 Uiso calc R 1 1
C C74 0.3157(4) 0.0214(2) 0.9236(3) 0.0216(10) Uani d . 1 1
H H74 0.3058 -0.0338 0.9392 0.026 Uiso calc R 1 1
C C75 0.2541(6) 0.08333(18) 0.9614(2) 0.0217(8) Uani d . 1 1
H H75 0.2025 0.0707 1.0027 0.026 Uiso calc R 1 1
C C76 0.2690(4) 0.16424(19) 0.9379(2) 0.0168(10) Uani d . 1 1
H H76 0.2279 0.2070 0.9637 0.020 Uiso calc R 1 1
C C81 0.5210(3) 0.3057(2) 0.8386(2) 0.0130(8) Uani d . 1 1
C C82 0.5652(4) 0.3742(2) 0.8016(2) 0.0176(9) Uani d . 1 1
H H82 0.5099 0.4106 0.7776 0.021 Uiso calc R 1 1
C C83 0.6886(4) 0.3902(2) 0.7994(2) 0.0198(10) Uani d . 1 1
H H83 0.7176 0.4376 0.7740 0.024 Uiso calc R 1 1
C C84 0.7713(4) 0.33728(19) 0.8340(2) 0.0187(10) Uani d . 1 1
H H84 0.8564 0.3475 0.8312 0.022 Uiso calc R 1 1
C C85 0.7275(4) 0.2695(2) 0.8726(2) 0.0186(11) Uani d . 1 1
H H85 0.7827 0.2335 0.8972 0.022 Uiso calc R 1 1
C C86 0.6027(4) 0.2543(2) 0.8753(2) 0.0147(9) Uani d . 1 1
H H86 0.5730 0.2084 0.9026 0.018 Uiso calc R 1 1

loop_
_atom_site_aniso_label
_atom_site_aniso_U_11
_atom_site_aniso_U_22
_atom_site_aniso_U_33
_atom_site_aniso_U_12
_atom_site_aniso_U_13
_atom_site_aniso_U_23
Re1 0.00898(5) 0.00806(5) 0.00874(5) 0.00034(11) 0.00038(11) 0.00042(6)
Cl1 0.0147(4) 0.0095(4) 0.0175(6) -0.0004(4) -0.0008(4) -0.0002(4)
Cl2 0.0188(5) 0.0149(4) 0.0123(5) 0.0020(4) -0.0035(4) 0.0022(4)
P1 0.0096(4) 0.0098(4) 0.0111(5) 0.0000(4) 0.0007(4) 0.0001(4)
P2 0.0103(5) 0.0090(4) 0.0103(5) -0.0007(4) 0.0009(4) 0.0005(4)
O1 0.0119(12) 0.0116(11) 0.0128(14) 0.0021(11) -0.0004(11) -0.0025(12)
O2 0.0115(13) 0.0099(11) 0.0109(15) 0.0009(10) 0.0006(12) -0.0020(11)
O3 0.0121(14) 0.0088(11) 0.0172(16) 0.0009(11) 0.0043(12) -0.0028(11)
O4 0.0118(13) 0.0113(12) 0.0127(15) -0.0056(11) -0.0016(11) -0.0002(11)
O5 0.0073(13) 0.0110(12) 0.0177(16) -0.0029(10) 0.0002(11) 0.0031(10)
C2 0.0093(19) 0.0145(19) 0.018(2) 0.0020(16) 0.0008(16) -0.0021(16)
C21 0.013(2) 0.0197(19) 0.021(2) 0.0000(17) -0.0012(18) -0.0044(18)
C22 0.032(3) 0.019(2) 0.015(2) -0.0042(19) 0.008(2) -0.0013(17)
C3 0.0088(18) 0.012(2) 0.014(2) -0.0009(15) 0.0063(15) -0.0008(16)
C31 0.017(2) 0.019(2) 0.021(3) -0.0040(18) 0.0053(19) -0.0056(18)
C32 0.0186(19) 0.0193(19) 0.018(2) 0.0014(19) 0.0002(17) -0.0032(18)
C4 0.015(2) 0.0105(17) 0.015(2) -0.0044(16) -0.0013(18) 0.0012(17)
C41 0.025(2) 0.017(2) 0.021(3) -0.0075(19) 0.000(2) -0.0085(18)
C42 0.011(2) 0.027(2) 0.025(3) -0.0013(18) -0.0033(19) 0.0050(19)
C5 0.0083(18) 0.0106(17) 0.018(2) -0.0027(15) -0.0002(16) 0.0013(16)
C51 0.0129(18) 0.0144(17) 0.018(2) -0.0037(15) 0.0045(19) 0.0018(18)
C52 0.020(2) 0.0138(18) 0.020(3) -0.0009(17) 0.0081(18) 0.0010(16)
C61 0.017(2) 0.0074(19) 0.011(2) 0.0015(17) 0.0019(19) 0.0020(16)
C62 0.016(2) 0.014(2) 0.015(3) 0.001(2) -0.003(2) 0.0004(19)
C63 0.019(2) 0.015(2) 0.014(3) 0.0072(19) 0.003(2) 0.0048(19)
C64 0.042(4) 0.0092(17) 0.010(2) 0.0057(18) 0.0033(19) -0.0015(15)
C65 0.028(3) 0.013(2) 0.016(3) -0.003(2) -0.003(2) -0.0015(18)
C66 0.017(2) 0.013(2) 0.022(3) -0.0013(18) 0.004(2) -0.0001(19)
C71 0.0128(18) 0.0075(15) 0.013(2) -0.0026(17) -0.0013(15) 0.0009(17)
C72 0.0113(19) 0.0163(19) 0.016(2) -0.0032(16) -0.0008(17) 0.0007(17)
C73 0.016(2) 0.0116(17) 0.015(2) -0.0005(17) -0.0046(17) -0.0018(16)
C74 0.030(3) 0.013(2) 0.021(3) -0.0036(18) -0.004(2) 0.0073(17)
C75 0.030(2) 0.0160(15) 0.019(2) -0.002(3) 0.008(3) 0.0074(14)
C76 0.017(3) 0.0129(17) 0.021(2) 0.0001(16) -0.0001(17) -0.0020(13)
C81 0.0172(19) 0.0130(19) 0.009(2) 0.0002(16) -0.0014(16) -0.0031(16)
C82 0.016(2) 0.0163(19) 0.021(2) 0.0007(17) -0.0018(17) -0.0005(17)
C83 0.014(2) 0.0195(19) 0.026(3) -0.0048(17) -0.0013(18) 0.0036(17)
C84 0.012(3) 0.0197(18) 0.025(2) -0.0008(15) -0.0019(17) -0.0050(15)
C85 0.019(3) 0.0146(16) 0.022(2) 0.0078(17) -0.0052(17) -0.0044(15)
C86 0.017(2) 0.0096(17) 0.018(2) -0.0048(16) -0.0029(17) 0.0017(16)

loop_
_atom_type_symbol
_atom_type_description
_atom_type_scat_dispersion_real
_atom_type_scat_dispersion_imag
_atom_type_scat_source
C C 0.0033 0.0016 'International Tables Vol C Tables 4.2.6.8 and 6.1.1.4'
H H 0.0000 0.0000 'International Tables Vol C Tables 4.2.6.8 and 6.1.1.4'
O O 0.0106 0.0060 'International Tables Vol C Tables 4.2.6.8 and 6.1.1.4'
P P 0.1023 0.0942 'International Tables Vol C Tables 4.2.6.8 and 6.1.1.4'
Cl Cl 0.1484 0.1585 'International Tables Vol C Tables 4.2.6.8 and 6.1.1.4'
Re Re -1.0185 7.2310 'International Tables Vol C Tables 4.2.6.8 and 6.1.1.4'

loop_
_geom_angle_atom_site_label_1
_geom_angle_atom_site_label_2
_geom_angle_atom_site_label_3
_geom_angle
_geom_angle_publ_flag
O1 Re1 O2 168.36(10) no
O1 Re1 P1 87.13(8) no
O2 Re1 P1 81.45(8) no
O1 Re1 P2 89.15(9) no
O2 Re1 P2 89.63(9) no
O1 Re1 Cl2 92.42(9) no
O2 Re1 Cl2 89.82(9) no
P1 Re1 Cl2 89.96(3) no
O1 Re1 Cl1 97.83(8) no
O2 Re1 Cl1 93.73(8) no
P1 Re1 Cl1 173.56(3) no
P2 Re1 Cl2 174.79(3) no
Cl1 Re1 Cl2 85.74(3) no
P1 Re1 P2 95.09(3) no
Cl1 Re1 P2 89.12(3) no
O5 P1 O4 97.57(14) no
O5 P1 O3 101.19(13) no
O4 P1 O3 111.19(15) no
O5 P1 Re1 121.00(10) no
O4 P1 Re1 113.50(10) no
O3 P1 Re1 111.16(9) no
C81 P2 C71 104.11(17) no
C81 P2 C61 104.6(2) no
C71 P2 C61 104.15(19) no
C81 P2 Re1 114.21(13) no
C71 P2 Re1 116.91(12) no
C61 P2 Re1 111.59(15) no
C2 O2 Re1 154.5(2) no
C3 O3 P1 125.9(2) no
C4 O4 P1 111.0(2) no
C5 O5 P1 111.7(2) no
O2 C2 C21 109.0(3) no
O2 C2 C22 105.8(3) no
C21 C2 C22 108.9(3) no
O2 C2 C3 109.6(3) no
C21 C2 C3 112.2(3) no
C22 C2 C3 111.1(3) no
C2 C21 H21A 109.5 no
C2 C21 H21B 109.5 no
H21A C21 H21B 109.5 no
C2 C21 H21C 109.5 no
H21A C21 H21C 109.5 no
H21B C21 H21C 109.5 no
C2 C22 H22A 109.5 no
C2 C22 H22B 109.5 no
H22A C22 H22B 109.5 no
C2 C22 H22C 109.5 no
H22A C22 H22C 109.5 no
H22B C22 H22C 109.5 no
O3 C3 C31 104.1(3) no
O3 C3 C32 108.7(3) no
C31 C3 C32 109.6(3) no
O3 C3 C2 108.5(3) no
C31 C3 C2 113.0(3) no
C32 C3 C2 112.6(3) no
C3 C31 H31A 109.5 no
C3 C31 H31B 109.5 no
H31A C31 H31B 109.5 no
C3 C31 H31C 109.5 no
H31A C31 H31C 109.5 no
H31B C31 H31C 109.5 no
C3 C32 H32A 109.5 no
C3 C32 H32B 109.5 no
H32A C32 H32B 109.5 no
C3 C32 H32C 109.5 no
H32A C32 H32C 109.5 no
H32B C32 H32C 109.5 no
O4 C4 C41 107.0(3) no
O4 C4 C42 106.3(3) no
C41 C4 C42 110.7(3) no
O4 C4 C5 102.8(3) no
C41 C4 C5 114.6(3) no
C42 C4 C5 114.4(4) no
C4 C41 H41A 109.5 no
C4 C41 H41B 109.5 no
H41A C41 H41B 109.5 no
C4 C41 H41C 109.5 no
H41A C41 H41C 109.5 no
H41B C41 H41C 109.5 no
C4 C42 H42A 109.5 no
C4 C42 H42B 109.5 no
H42A C42 H42B 109.5 no
C4 C42 H42C 109.5 no
H42A C42 H42C 109.5 no
H42B C42 H42C 109.5 no
O5 C5 C52 107.3(3) no
O5 C5 C51 106.4(3) no
C52 C5 C51 109.6(3) no
O5 C5 C4 103.4(3) no
C52 C5 C4 114.5(3) no
C51 C5 C4 114.9(3) no
C5 C51 H51A 109.5 no
C5 C51 H51B 109.5 no
H51A C51 H51B 109.5 no
C5 C51 H51C 109.5 no
H51A C51 H51C 109.5 no
H51B C51 H51C 109.5 no
C5 C52 H52A 109.5 no
C5 C52 H52B 109.5 no
H52A C52 H52B 109.5 no
C5 C52 H52C 109.5 no
H52A C52 H52C 109.5 no
H52B C52 H52C 109.5 no
C66 C61 C62 119.7(5) no
C66 C61 P2 120.8(4) no
C62 C61 P2 119.5(4) no
C63 C62 C61 119.3(5) no
C63 C62 H62 120.4 no
C61 C62 H62 120.4 no
C62 C63 C64 121.0(4) no
C62 C63 H63 119.5 no
C64 C63 H63 119.5 no
C65 C64 C63 119.0(5) no
C65 C64 H64 120.5 no
C63 C64 H64 120.5 no
C64 C65 C66 121.3(5) no
C64 C65 H65 119.4 no
C66 C65 H65 119.4 no
C61 C66 C65 119.7(5) no
C61 C66 H66 120.2 no
C65 C66 H66 120.2 no
C76 C71 C72 119.0(3) no
C76 C71 P2 121.6(3) no
C72 C71 P2 119.3(3) no
C73 C72 C71 120.6(4) no
C73 C72 H72 119.7 no
C71 C72 H72 119.7 no
C74 C73 C72 119.8(4) no
C74 C73 H73 120.1 no
C72 C73 H73 120.1 no
C73 C74 C75 120.8(4) no
C73 C74 H74 119.6 no
C75 C74 H74 119.6 no
C74 C75 C76 119.1(4) no
C74 C75 H75 120.4 no
C76 C75 H75 120.4 no
C71 C76 C75 120.7(4) no
C71 C76 H76 119.7 no
C75 C76 H76 119.7 no
C82 C81 C86 119.1(3) no
C82 C81 P2 119.2(3) no
C86 C81 P2 121.6(3) no
C83 C82 C81 120.7(4) no
C83 C82 H82 119.7 no
C81 C82 H82 119.7 no
C82 C83 C84 120.5(4) no
C82 C83 H83 119.8 no
C84 C83 H83 119.8 no
C85 C84 C83 119.2(4) no
C85 C84 H84 120.4 no
C83 C84 H84 120.4 no
C84 C85 C86 119.9(4) no
C84 C85 H85 120.0 no
C86 C85 H85 120.0 no
C81 C86 C85 120.6(4) no
C81 C86 H86 119.7 no
C85 C86 H86 119.7 no

loop_
_geom_bond_atom_site_label_1
_geom_bond_atom_site_label_2
_geom_bond_distance
_geom_bond_publ_flag
Re1 O1 1.698(2) yes
Re1 O2 1.877(3) yes
Re1 P1 2.3659(12) yes
Re1 P2 2.4883(12) yes
Re1 Cl1 2.4461(10) yes
Re1 Cl2 2.4339(10) yes
P1 O3 1.592(3) no
P1 O4 1.588(3) no
P1 O5 1.580(3) no
P2 C61 1.840(4) no
P2 C71 1.831(4) no
P2 C81 1.822(4) no
O2 C2 1.432(4) no
O3 C3 1.468(4) no
O4 C4 1.484(4) no
O5 C5 1.481(4) no
C2 C21 1.526(5) no
C2 C22 1.534(5) no
C2 C3 1.571(5) no
C21 H21A 0.9800 no
C21 H21B 0.9800 no
C21 H21C 0.9800 no
C22 H22A 0.9800 no
C22 H22B 0.9800 no
C22 H22C 0.9800 no
C3 C31 1.511(5) no
C3 C32 1.520(5) no
C31 H31A 0.9800 no
C31 H31B 0.9800 no
C31 H31C 0.9800 no
C32 H32A 0.9800 no
C32 H32B 0.9800 no
C32 H32C 0.9800 no
C4 C41 1.515(5) no
C4 C42 1.525(5) no
C4 C5 1.534(6) no
C41 H41A 0.9800 no
C41 H41B 0.9800 no
C41 H41C 0.9800 no
C42 H42A 0.9800 no
C42 H42B 0.9800 no
C42 H42C 0.9800 no
C5 C52 1.520(5) no
C5 C51 1.529(5) no
C51 H51A 0.9800 no
C51 H51B 0.9800 no
C51 H51C 0.9800 no
C52 H52A 0.9800 no
C52 H52B 0.9800 no
C52 H52C 0.9800 no
C61 C66 1.377(6) no
C61 C62 1.415(5) no
C62 C63 1.372(6) no
C62 H62 0.9500 no
C63 C64 1.384(6) no
C63 H63 0.9500 no
C64 C65 1.380(6) no
C64 H64 0.9500 no
C65 C66 1.380(6) no
C65 H65 0.9500 no
C66 H66 0.9500 no
C71 C76 1.386(5) no
C71 C72 1.391(5) no
C72 C73 1.390(5) no
C72 H72 0.9500 no
C73 C74 1.369(6) no
C73 H73 0.9500 no
C74 C75 1.390(6) no
C74 H74 0.9500 no
C75 C76 1.395(4) no
C75 H75 0.9500 no
C76 H76 0.9500 no
C81 C82 1.386(5) no
C81 C86 1.390(5) no
C82 C83 1.378(5) no
C82 H82 0.9500 no
C83 C84 1.396(5) no
C83 H83 0.9500 no
C84 C85 1.389(5) no
C84 H84 0.9500 no
C85 C86 1.391(6) no
C85 H85 0.9500 no
C86 H86 0.9500 no

loop_
_geom_hbond_atom_site_label_D
_geom_hbond_atom_site_label_H
_geom_hbond_atom_site_label_A
_geom_hbond_site_symmetry_A
_geom_hbond_distance_DH
_geom_hbond_distance_HA
_geom_hbond_distance_DA
_geom_hbond_angle_DHA
_geom_hbond_publ_flag
C31 H31B Cl2 4_556 0.98 2.86 3.796(4) 161 yes
C42 H42B Cl1 3_546 0.98 2.87 3.830(4) 167 yes
C51 H51B Cl1 3_546 0.98 2.85 3.809(4) 166 yes
C65 H65 Cl2 2_565 0.95 2.91 3.514(4) 123 yes

loop_
_geom_torsion_atom_site_label_1
_geom_torsion_atom_site_label_2
_geom_torsion_atom_site_label_3
_geom_torsion_atom_site_label_4
_geom_torsion
_geom_torsion_publ_flag
O1 RE1 P1 O5 -51.92(14) no
O2 RE1 P1 O5 125.82(14) no
Cl2 RE1 P1 O5 -144.35(12) no
P2 RE1 P1 O5 36.96(12) no
O1 RE1 P1 O4 63.47(14) no
O2 RE1 P1 O4 -118.78(14) no
Cl2 RE1 P1 O4 -28.96(12) no
P2 RE1 P1 O4 152.35(12) no
O1 RE1 P1 O3 -170.31(15) no
O2 RE1 P1 O3 7.44(14) no
Cl2 RE1 P1 O3 97.26(12) no
P2 RE1 P1 O3 -81.42(12) no
O1 RE1 P2 C81 -161.66(14) no
O2 RE1 P2 C81 29.91(14) no
P1 RE1 P2 C81 111.30(12) no
Cl1 RE1 P2 C81 -63.82(12) no
O1 RE1 P2 C71 76.47(16) no
O2 RE1 P2 C71 -91.95(15) no
P1 RE1 P2 C71 -10.57(14) no
Cl1 RE1 P2 C71 174.32(14) no
O1 RE1 P2 C61 -43.24(18) no
O2 RE1 P2 C61 148.34(17) no
P1 RE1 P2 C61 -130.28(16) no
Cl1 RE1 P2 C61 54.60(16) no
O1 RE1 O2 C2 23.7(10) no
P1 RE1 O2 C2 12.4(6) no
Cl2 RE1 O2 C2 -77.5(6) no
Cl1 RE1 O2 C2 -163.3(6) no
P2 RE1 O2 C2 107.6(6) no
O5 P1 O3 C3 -179.1(3) no
O4 P1 O3 C3 78.1(3) no
RE1 P1 O3 C3 -49.4(3) no
O5 P1 O4 C4 -14.6(3) no
O3 P1 O4 C4 90.5(2) no
RE1 P1 O4 C4 -143.3(2) no
O4 P1 O5 C5 -9.6(2) no
O3 P1 O5 C5 -123.1(2) no
RE1 P1 O5 C5 113.7(2) no
RE1 O2 C2 C21 -119.4(5) no
RE1 O2 C2 C22 123.7(5) no
RE1 O2 C2 C3 3.8(7) no
P1 O3 C3 C31 -169.5(2) no
P1 O3 C3 C32 -52.8(4) no
P1 O3 C3 C2 70.0(4) no
O2 C2 C3 O3 -41.2(4) no
C21 C2 C3 O3 80.0(4) no
C22 C2 C3 O3 -157.8(3) no
O2 C2 C3 C31 -156.1(3) no
C21 C2 C3 C31 -34.9(5) no
C22 C2 C3 C31 87.4(4) no
O2 C2 C3 C32 79.2(4) no
C21 C2 C3 C32 -159.6(3) no
C22 C2 C3 C32 -37.4(4) no
P1 O4 C4 C41 -88.7(3) no
P1 O4 C4 C42 152.9(3) no
P1 O4 C4 C5 32.4(3) no
P1 O5 C5 C52 -92.2(3) no
P1 O5 C5 C51 150.6(2) no
P1 O5 C5 C4 29.1(3) no
O4 C4 C5 O5 -36.4(3) no
C41 C4 C5 O5 79.3(4) no
C42 C4 C5 O5 -151.2(3) no
O4 C4 C5 C52 79.9(4) no
C41 C4 C5 C52 -164.3(3) no
C42 C4 C5 C52 -34.9(4) no
O4 C4 C5 C51 -151.9(3) no
C41 C4 C5 C51 -36.2(5) no
C42 C4 C5 C51 93.2(4) no
C81 P2 C61 C66 -5.3(4) no
C71 P2 C61 C66 103.7(4) no
RE1 P2 C61 C66 -129.3(3) no
C81 P2 C61 C62 173.9(4) no
C71 P2 C61 C62 -77.1(5) no
RE1 P2 C61 C62 49.9(5) no
C66 C61 C62 C63 -2.0(8) no
P2 C61 C62 C63 178.8(3) no
C61 C62 C63 C64 1.8(7) no
C62 C63 C64 C65 -0.3(7) no
C63 C64 C65 C66 -0.9(7) no
C62 C61 C66 C65 0.8(7) no
P2 C61 C66 C65 -180.0(3) no
C64 C65 C66 C61 0.6(7) no
C81 P2 C71 C76 127.8(3) no
C61 P2 C71 C76 18.4(4) no
RE1 P2 C71 C76 -105.2(3) no
C81 P2 C71 C72 -55.3(3) no
C61 P2 C71 C72 -164.7(3) no
RE1 P2 C71 C72 71.7(3) no
C76 C71 C72 C73 -0.4(6) no
P2 C71 C72 C73 -177.4(3) no
C71 C72 C73 C74 1.3(6) no
C72 C73 C74 C75 -1.2(7) no
C73 C74 C75 C76 0.2(8) no
C72 C71 C76 C75 -0.6(7) no
P2 C71 C76 C75 176.2(4) no
C74 C75 C76 C71 0.7(8) no
C71 P2 C81 C82 168.6(3) no
C61 P2 C81 C82 -82.3(4) no
RE1 P2 C81 C82 40.0(3) no
C71 P2 C81 C86 -14.1(4) no
C61 P2 C81 C86 94.9(3) no
RE1 P2 C81 C86 -142.8(3) no
C86 C81 C82 C83 1.8(6) no
P2 C81 C82 C83 179.2(3) no
C81 C82 C83 C84 0.3(7) no
C82 C83 C84 C85 -1.8(6) no
C83 C84 C85 C86 1.1(6) no
C82 C81 C86 C85 -2.5(6) no
P2 C81 C86 C85 -179.8(3) no
C84 C85 C86 C81 1.1(6) no
